data_2214597
loop_
_publ_author_name
'Lin-Hai Jing'
'Yi Feng'
'Da-Bin Qin'
'Huan-Xia Zhang'
'Shao-Jin Gu'

_publ_section_title
;
 <i>N</i>-Phenylquinoline-2-carboxamide
;
_journal_coeditor_code CI2426
_journal_issue 8
_journal_name_full 'Acta Crystallographica Section E'
_journal_page_first o3618
_journal_page_last o3618
_journal_paper_doi 10.1107/S1600536807036318
_journal_volume 63
_journal_year 2007
_chemical_formula_iupac 'C16 H12 N2 O'
_chemical_formula_moiety 'C16 H12 N2 O'
_chemical_formula_sum 'C16 H12 N2 O'
_chemical_formula_weight 248.28
_chemical_name_systematic
;
<i>N</i>-Phenylquinoline-2-carboxamide
;
_space_group_IT_number 33
_symmetry_cell_setting orthorhombic
_symmetry_space_group_name_Hall 'P 2c -2n'
_symmetry_space_group_name_H-M 'P n a 21'
_atom_sites_solution_hydrogens geom
_atom_sites_solution_primary direct
_atom_sites_solution_secondary difmap
_audit_creation_method SHELXL-97
_cell_angle_alpha 90.00
_cell_angle_beta 90.00
_cell_angle_gamma 90.00
_cell_formula_units_Z 4
_cell_length_a 16.9856(19)
_cell_length_b 12.8279(16)
_cell_length_c 5.4455(7)
_cell_measurement_reflns_used 8549
_cell_measurement_temperature 153(2)
_cell_measurement_theta_max 27.50
_cell_measurement_theta_min 3.18
_cell_volume 1186.5(3)
_computing_cell_refinement RAPID-AUTO
_computing_data_collection 'RAPID-AUTO (Rigaku/MSC, 2004)'
_computing_data_reduction RAPID-AUTO
_computing_molecular_graphics 'XP in SHELXTL (Bruker, 1997)'
_computing_publication_material SHELXL97
_computing_structure_refinement 'SHELXL97 (Sheldrick, 1997)'
_computing_structure_solution 'SHELXS97 (Sheldrick, 1997)'
_diffrn_ambient_temperature 153(2)
_diffrn_measured_fraction_theta_full 0.998
_diffrn_measured_fraction_theta_max 0.998
_diffrn_measurement_device_type 'Rigaku R-AXIS RAPID'
_diffrn_measurement_method \w
_diffrn_radiation_monochromator graphite
_diffrn_radiation_source 'Rotating Anode'
_diffrn_radiation_type MoK\a
_diffrn_radiation_wavelength 0.71073
_diffrn_reflns_av_R_equivalents 0.0691
_diffrn_reflns_av_sigmaI/netI 0.0528
_diffrn_reflns_limit_h_max 22
_diffrn_reflns_limit_h_min -21
_diffrn_reflns_limit_k_max 16
_diffrn_reflns_limit_k_min -16
_diffrn_reflns_limit_l_max 7
_diffrn_reflns_limit_l_min -7
_diffrn_reflns_number 11138
_diffrn_reflns_theta_full 27.47
_diffrn_reflns_theta_max 27.47
_diffrn_reflns_theta_min 3.18
_diffrn_standards_decay_% 0
_diffrn_standards_interval_count 0
_diffrn_standards_interval_time 0
_diffrn_standards_number 0
_exptl_absorpt_coefficient_mu 0.089
_exptl_absorpt_correction_type none
_exptl_crystal_colour colourless
_exptl_crystal_density_diffrn 1.390
_exptl_crystal_density_method 'not measured'
_exptl_crystal_description Plate
_exptl_crystal_F_000 520
_exptl_crystal_size_max 0.52
_exptl_crystal_size_mid 0.30
_exptl_crystal_size_min 0.09
_refine_diff_density_max 0.154
_refine_diff_density_min -0.204
_refine_ls_extinction_method none
_refine_ls_goodness_of_fit_ref 1.013
_refine_ls_hydrogen_treatment mixed
_refine_ls_matrix_type full
_refine_ls_number_parameters 176
_refine_ls_number_reflns 1494
_refine_ls_number_restraints 1
_refine_ls_restrained_S_all 1.013
_refine_ls_R_factor_all 0.0465
_refine_ls_R_factor_gt 0.0412
_refine_ls_shift/su_max 0.001
_refine_ls_shift/su_mean 0.000
_refine_ls_structure_factor_coef Fsqd
_refine_ls_weighting_details 'calc w=1/[\s^2^(Fo^2^)+(0.0686P)^2^] where P=(Fo^2^+2Fc^2^)/3'
_refine_ls_weighting_scheme calc
_refine_ls_wR_factor_gt 0.1043
_refine_ls_wR_factor_ref 0.1082
_reflns_number_gt 1306
_reflns_number_total 1494
_reflns_threshold_expression I>2\s(I)
_cod_data_source_file ci2426.cif
_cod_data_source_block I
_cod_database_code 2214597
_cod_database_fobs_code 2214597

loop_
_symmetry_equiv_pos_as_xyz
'x, y, z'
'-x, -y, z+1/2'
'x+1/2, -y+1/2, z'
'-x+1/2, y+1/2, z+1/2'

loop_
_atom_site_type_symbol
_atom_site_label
_atom_site_fract_x
_atom_site_fract_y
_atom_site_fract_z
_atom_site_U_iso_or_equiv
_atom_site_adp_type
_atom_site_calc_flag
_atom_site_refinement_flags
_atom_site_occupancy
O O1 0.28453(9) 0.31035(13) 0.1870(3) 0.0383(4) Uani d . 1
N N1 0.37707(10) 0.43801(13) 0.6855(4) 0.0289(4) Uani d . 1
N N2 0.41118(10) 0.29930(14) 0.3349(4) 0.0318(4) Uani d . 1
C C2 0.31803(12) 0.40935(16) 0.5420(4) 0.0300(5) Uani d . 1
C C3 0.24023(13) 0.44684(16) 0.5661(5) 0.0346(5) Uani d . 1
H H3 0.1996 0.4227 0.4606 0.042 Uiso calc R 1
C C4 0.22498(13) 0.51849(17) 0.7444(5) 0.0338(5) Uani d . 1
H H4 0.1732 0.5453 0.7639 0.041 Uiso calc R 1
C C5 0.27477(13) 0.62705(17) 1.0899(5) 0.0340(5) Uani d . 1
H H5 0.2241 0.6566 1.1136 0.041 Uiso calc R 1
C C6 0.33486(13) 0.65688(16) 1.2390(5) 0.0345(5) Uani d . 1
H H6 0.3261 0.7070 1.3645 0.041 Uiso calc R 1
C C7 0.41086(13) 0.61262(15) 1.2059(5) 0.0333(5) Uani d . 1
H H7 0.4530 0.6330 1.3101 0.040 Uiso calc R 1
C C8 0.42357(12) 0.54080(16) 1.0248(5) 0.0314(5) Uani d . 1
H H8 0.4747 0.5118 1.0052 0.038 Uiso calc R 1
C C9 0.36231(11) 0.50866(16) 0.8660(4) 0.0276(4) Uani d . 1
C C10 0.28592(12) 0.55297(16) 0.9001(4) 0.0303(5) Uani d . 1
C C11 0.33541(12) 0.33470(16) 0.3353(4) 0.0296(5) Uani d . 1
C C12 0.44804(12) 0.23178(15) 0.1655(4) 0.0307(5) Uani d . 1
C C13 0.52679(12) 0.20587(15) 0.2071(5) 0.0331(5) Uani d . 1
H H13 0.5536 0.2332 0.3459 0.040 Uiso calc R 1
C C14 0.56576(13) 0.14009(17) 0.0450(5) 0.0347(5) Uani d . 1
H H14 0.6196 0.1235 0.0722 0.042 Uiso calc R 1
C C15 0.52686(13) 0.09850(17) -0.1561(5) 0.0364(5) Uani d . 1
H H15 0.5534 0.0527 -0.2652 0.044 Uiso calc R 1
C C16 0.44909(15) 0.12453(16) -0.1958(5) 0.0368(5) Uani d . 1
H H16 0.4224 0.0965 -0.3341 0.044 Uiso calc R 1
C C17 0.40915(13) 0.19058(17) -0.0381(4) 0.0339(5) Uani d . 1
H H17 0.3556 0.2078 -0.0684 0.041 Uiso calc R 1
H H2N 0.4423(14) 0.3254(19) 0.462(6) 0.043(7) Uiso d . 1

loop_
_atom_site_aniso_label
_atom_site_aniso_U_11
_atom_site_aniso_U_22
_atom_site_aniso_U_33
_atom_site_aniso_U_12
_atom_site_aniso_U_13
_atom_site_aniso_U_23
O1 0.0378(8) 0.0424(9) 0.0347(9) -0.0023(7) -0.0050(8) -0.0061(8)
N1 0.0326(9) 0.0263(8) 0.0280(9) -0.0012(7) 0.0010(8) 0.0025(8)
N2 0.0349(9) 0.0329(10) 0.0275(10) -0.0001(8) -0.0023(8) -0.0049(9)
C2 0.0327(10) 0.0291(9) 0.0283(11) -0.0021(9) 0.0002(9) 0.0023(9)
C3 0.0330(10) 0.0372(12) 0.0337(12) -0.0027(9) -0.0046(10) 0.0033(10)
C4 0.0306(10) 0.0364(11) 0.0343(12) 0.0036(9) 0.0020(9) 0.0049(11)
C5 0.0358(11) 0.0335(11) 0.0329(12) 0.0041(9) 0.0045(10) 0.0025(10)
C6 0.0438(12) 0.0273(10) 0.0323(12) 0.0010(9) 0.0061(10) -0.0001(10)
C7 0.0392(12) 0.0312(10) 0.0295(12) -0.0038(9) -0.0011(9) -0.0001(10)
C8 0.0323(11) 0.0304(10) 0.0316(12) -0.0012(9) 0.0012(9) 0.0029(10)
C9 0.0321(10) 0.0254(9) 0.0253(10) -0.0008(8) 0.0042(9) 0.0055(9)
C10 0.0355(11) 0.0262(10) 0.0292(11) 0.0003(8) 0.0058(9) 0.0036(9)
C11 0.0343(11) 0.0273(11) 0.0271(11) -0.0026(8) 0.0020(9) 0.0030(9)
C12 0.0399(11) 0.0238(10) 0.0285(11) 0.0000(9) 0.0005(10) 0.0015(9)
C13 0.0414(12) 0.0299(10) 0.0282(12) -0.0017(9) -0.0033(10) 0.0015(10)
C14 0.0373(11) 0.0343(11) 0.0326(12) 0.0030(9) 0.0009(10) 0.0029(10)
C15 0.0451(12) 0.0323(11) 0.0319(13) 0.0057(10) 0.0031(10) -0.0003(10)
C16 0.0460(13) 0.0360(11) 0.0284(12) 0.0014(10) -0.0040(10) -0.0029(10)
C17 0.0375(12) 0.0333(11) 0.0309(13) -0.0013(9) -0.0038(9) 0.0009(10)

loop_
_atom_type_symbol
_atom_type_description
_atom_type_scat_dispersion_real
_atom_type_scat_dispersion_imag
_atom_type_scat_source
C C 0.0033 0.0000 'International Tables Vol C Tables 4.2.6.8 and 6.1.1.4'
H H 0.0000 0.0000 'International Tables Vol C Tables 4.2.6.8 and 6.1.1.4'
N N 0.0061 0.0000 'International Tables Vol C Tables 4.2.6.8 and 6.1.1.4'
O O 0.0106 0.0000 'International Tables Vol C Tables 4.2.6.8 and 6.1.1.4'

loop_
_geom_angle_atom_site_label_1
_geom_angle_atom_site_label_2
_geom_angle_atom_site_label_3
_geom_angle
C2 N1 C9 118.18(18)
C11 N2 C12 128.57(19)
C11 N2 H2N 114.4(15)
C12 N2 H2N 117.0(15)
N1 C2 C3 124.0(2)
N1 C2 C11 117.99(19)
C3 C2 C11 117.96(19)
C4 C3 C2 118.3(2)
C4 C3 H3 120.9
C2 C3 H3 120.9
C3 C4 C10 120.1(2)
C3 C4 H4 120.0
C10 C4 H4 120.0
C6 C5 C10 121.6(2)
C6 C5 H5 119.2
C10 C5 H5 119.2
C5 C6 C7 119.6(2)
C5 C6 H6 120.2
C7 C6 H6 120.2
C8 C7 C6 120.3(2)
C8 C7 H7 119.9
C6 C7 H7 119.9
C7 C8 C9 121.4(2)
C7 C8 H8 119.3
C9 C8 H8 119.3
N1 C9 C8 120.03(18)
N1 C9 C10 121.76(19)
C8 C9 C10 118.2(2)
C4 C10 C5 123.5(2)
C4 C10 C9 117.7(2)
C5 C10 C9 118.9(2)
O1 C11 N2 125.5(2)
O1 C11 C2 121.12(19)
N2 C11 C2 113.41(19)
C17 C12 C13 119.5(2)
C17 C12 N2 122.81(19)
C13 C12 N2 117.7(2)
C14 C13 C12 119.9(2)
C14 C13 H13 120.1
C12 C13 H13 120.1
C15 C14 C13 120.6(2)
C15 C14 H14 119.7
C13 C14 H14 119.7
C16 C15 C14 119.2(2)
C16 C15 H15 120.4
C14 C15 H15 120.4
C15 C16 C17 121.4(2)
C15 C16 H16 119.3
C17 C16 H16 119.3
C16 C17 C12 119.5(2)
C16 C17 H17 120.2
C12 C17 H17 120.2

loop_
_geom_bond_atom_site_label_1
_geom_bond_atom_site_label_2
_geom_bond_distance
O1 C11 1.223(3)
N1 C2 1.323(3)
N1 C9 1.360(3)
N2 C11 1.365(3)
N2 C12 1.412(3)
N2 H2N 0.93(3)
C2 C3 1.412(3)
C2 C11 1.507(3)
C3 C4 1.362(3)
C3 H3 0.95
C4 C10 1.409(3)
C4 H4 0.95
C5 C6 1.359(3)
C5 C10 1.417(3)
C5 H5 0.95
C6 C7 1.422(3)
C6 H6 0.95
C7 C8 1.367(3)
C7 H7 0.95
C8 C9 1.415(3)
C8 H8 0.95
C9 C10 1.429(3)
C12 C17 1.395(3)
C12 C13 1.397(3)
C13 C14 1.389(3)
C13 H13 0.95
C14 C15 1.386(3)
C14 H14 0.95
C15 C16 1.380(3)
C15 H15 0.95
C16 C17 1.384(3)
C16 H16 0.95
C17 H17 0.95

loop_
_geom_hbond_atom_site_label_D
_geom_hbond_atom_site_label_H
_geom_hbond_atom_site_label_A
_geom_hbond_distance_DH
_geom_hbond_distance_HA
_geom_hbond_distance_DA
_geom_hbond_angle_DHA
N2 H2N N1 0.93(3) 2.19(3) 2.674(3) 111(2)
C17 H17 O1 0.95 2.26 2.889(3) 123

loop_
_geom_torsion_atom_site_label_1
_geom_torsion_atom_site_label_2
_geom_torsion_atom_site_label_3
_geom_torsion_atom_site_label_4
_geom_torsion
C9 N1 C2 C3 -0.7(3)
C9 N1 C2 C11 177.34(17)
N1 C2 C3 C4 1.4(3)
C11 C2 C3 C4 -176.62(19)
C2 C3 C4 C10 -0.4(3)
C10 C5 C6 C7 -0.4(3)
C5 C6 C7 C8 0.2(3)
C6 C7 C8 C9 0.1(3)
C2 N1 C9 C8 179.48(19)
C2 N1 C9 C10 -1.1(3)
C7 C8 C9 N1 179.17(19)
C7 C8 C9 C10 -0.3(3)
C3 C4 C10 C5 -179.9(2)
C3 C4 C10 C9 -1.2(3)
C6 C5 C10 C4 178.8(2)
C6 C5 C10 C9 0.1(3)
N1 C9 C10 C4 2.0(3)
C8 C9 C10 C4 -178.54(19)
N1 C9 C10 C5 -179.29(19)
C8 C9 C10 C5 0.2(3)
C12 N2 C11 O1 2.3(4)
C12 N2 C11 C2 -177.88(19)
N1 C2 C11 O1 -175.35(19)
C3 C2 C11 O1 2.8(3)
N1 C2 C11 N2 4.8(3)
C3 C2 C11 N2 -177.08(19)
C11 N2 C12 C17 0.6(3)
C11 N2 C12 C13 -179.2(2)
C17 C12 C13 C14 0.4(3)
N2 C12 C13 C14 -179.69(19)
C12 C13 C14 C15 -1.0(3)
C13 C14 C15 C16 1.0(3)
C14 C15 C16 C17 -0.5(3)
C15 C16 C17 C12 -0.1(3)
C13 C12 C17 C16 0.1(3)
N2 C12 C17 C16 -179.76(19)

loop_
_cod_related_entry_id
_cod_related_entry_database
_cod_related_entry_code
1 ChemSpider 305095
